data_2200064
loop_
_publ_author_name
'Baba, Ibrahim'
'Farina, Yang'
'Othman, A. Hamid'
'Razak, Ibrahim Abdul'
'Fun, Hoong-Kun'
'Ng, Seik Weng'

_publ_section_title Bis(<i>N</i>-cyclohexyl-<i>N</i>-ethyldithiocarbamato-<i>S</i>,<i>S</i>')lead(II)
_journal_issue 1
_journal_name_full 'Acta Crystallographica Section E'
_journal_page_first m35
_journal_page_last m36
_journal_paper_doi 10.1107/S1600536800020146
_journal_volume 57
_journal_year 2001
_chemical_formula_iupac '[Pb (C9 H16 N S2)2]'
_chemical_formula_moiety '(C9 H16 N S2)2, Pb'
_chemical_formula_sum 'C18 H32 N2 Pb S4'
_chemical_formula_weight 611.89
_chemical_name_systematic
;
Di(N-cyclohexyl-N-ethyldithiocarbamato)lead(II)
;
_space_group_IT_number 2
_symmetry_cell_setting triclinic
_symmetry_space_group_name_Hall '-P 1'
_symmetry_space_group_name_H-M 'P -1'
_audit_creation_method SHELXL-97
_cell_angle_alpha 95.5860(10)
_cell_angle_beta 92.9780(10)
_cell_angle_gamma 99.1420(10)
_cell_formula_units_Z 2
_cell_length_a 9.7180(2)
_cell_length_b 10.1871(2)
_cell_length_c 11.8751(3)
_cell_measurement_reflns_used 4596
_cell_measurement_temperature 298(2)
_cell_measurement_theta_max 33.15
_cell_measurement_theta_min 2.65
_cell_volume 1152.45(4)
_computing_cell_refinement 'SAINT (Siemens, 1996)'
_computing_data_collection 'SMART (Siemens, 1996)'
_computing_data_reduction SAINT
_computing_molecular_graphics 'ORTEPII (Johnson, 1976)'
_computing_publication_material SHELXL97
_computing_structure_refinement 'SHELXL97 (Sheldrick, 1997)'
_computing_structure_solution 'SHELXS97 (Sheldrick, 1997)'
_diffrn_ambient_temperature 298(2)
_diffrn_detector_area_resol_mean 8.33
_diffrn_measured_fraction_theta_full .905
_diffrn_measured_fraction_theta_max .905
_diffrn_measurement_device_type 'Siemens CCD area-detector'
_diffrn_measurement_method \w
_diffrn_radiation_monochromator graphite
_diffrn_radiation_source 'fine-focus sealed tube'
_diffrn_radiation_type MoK\a
_diffrn_radiation_wavelength .71073
_diffrn_reflns_av_R_equivalents .030
_diffrn_reflns_av_sigmaI/netI .0736
_diffrn_reflns_limit_h_max 14
_diffrn_reflns_limit_h_min -11
_diffrn_reflns_limit_k_max 15
_diffrn_reflns_limit_k_min -15
_diffrn_reflns_limit_l_max 14
_diffrn_reflns_limit_l_min -18
_diffrn_reflns_number 10652
_diffrn_reflns_theta_full 33.18
_diffrn_reflns_theta_max 33.18
_diffrn_reflns_theta_min 2.65
_exptl_absorpt_coefficient_mu 7.687
_exptl_absorpt_correction_T_max .158
_exptl_absorpt_correction_T_min .073
_exptl_absorpt_correction_type empirical
_exptl_absorpt_process_details '(SADABS; Sheldrick, 1996)'
_exptl_crystal_colour Yellow
_exptl_crystal_density_diffrn 1.763
_exptl_crystal_density_method 'not measured'
_exptl_crystal_description Parallelepiped
_exptl_crystal_F_000 600
_exptl_crystal_size_max .48
_exptl_crystal_size_mid .28
_exptl_crystal_size_min .24
_refine_diff_density_max 1.324
_refine_diff_density_min -2.085
_refine_ls_extinction_method none
_refine_ls_goodness_of_fit_ref .991
_refine_ls_hydrogen_treatment riding
_refine_ls_matrix_type full
_refine_ls_number_parameters 226
_refine_ls_number_reflns 7977
_refine_ls_number_restraints 0
_refine_ls_restrained_S_all .991
_refine_ls_R_factor_all .108
_refine_ls_R_factor_gt .053
_refine_ls_shift/su_max .000
_refine_ls_shift/su_mean <0.001
_refine_ls_structure_factor_coef Fsqd
_refine_ls_weighting_details 'calc w = 1/[\s^2^(Fo^2^)+(0.0650P)^2^] where P = (Fo^2^+2Fc^2^)/3'
_refine_ls_weighting_scheme calc
_refine_ls_wR_factor_ref .146
_reflns_number_gt 4557
_reflns_number_total 7977
_reflns_threshold_expression >2\s(I)
_cod_data_source_file na6024.cif
_cod_data_source_block I
_cod_depositor_comments
;
The following automatic conversions were performed:
'_symmetry_cell_setting' value 'Triclinic' changed to 'triclinic'
according to '/home/saulius/struct/CIF-dictionaries/cif_core.dic'
dictionary named 'cif_core.dic' version 2.4.1 from 2010-06-29.

Automatic conversion script
Id: cif_fix_enum 1527 2010-12-29 10:47:43Z saulius 

The following automatic conversions were performed:

'_symmetry_cell_setting' value 'Triclinic' changed to 'triclinic'
according to /home/saulius/struct/CIF-dictionaries/cif_core.dic
dictionary named 'cif_core.dic' version 2.4.1 from 2010-06-29.

Automatic conversion script
Id: cif_fix_values 1715 2011-07-08 13:25:40Z adriana 
;
_cod_database_code 2200064
_cod_database_fobs_code 2200064

loop_
_symmetry_equiv_pos_as_xyz
'x, y, z'
'-x, -y, -z'

loop_
_atom_site_label
_atom_site_fract_x
_atom_site_fract_y
_atom_site_fract_z
_atom_site_U_iso_or_equiv
_atom_site_adp_type
_atom_site_calc_flag
_atom_site_refinement_flags
_atom_site_occupancy
_atom_site_disorder_assembly
_atom_site_disorder_group
_atom_site_type_symbol
Pb1 .26984(2) .58470(2) .01673(2) .06438(12) Uani d . 1 . . Pb
S1 .2738(2) .6822(2) .2377(2) .0620(4) Uani d . 1 . . S
S2 .0133(2) .6614(2) .09080(10) .0527(4) Uani d . 1 . . S
S3 .3307(2) .8183(2) -.0739(2) .0670(5) Uani d . 1 . . S
S4 .5590(2) .6878(2) .0151(2) .0589(4) Uani d . 1 . . S
N1 .0238(5) .6901(5) .3178(4) .0480(10) Uani d . 1 . . N
N2 .5912(5) .8659(5) -.1366(4) .0460(10) Uani d . 1 . . N
C1 .0955(6) .6786(6) .2237(5) .0470(10) Uani d . 1 . . C
C2 -.1298(6) .6725(6) .3106(5) .0450(10) Uani d . 1 . . C
C3 -.1934(7) .5330(7) .3345(7) .063(2) Uani d . 1 . . C
C4 -.3511(8) .5127(9) .3260(9) .082(2) Uani d . 1 . . C
C5 -.4042(8) .6166(9) .4025(7) .076(2) Uani d . 1 . . C
C6 -.3440(8) .7535(9) .3749(7) .073(2) Uani d . 1 . . C
C7 -.1849(8) .7787(7) .3862(6) .064(2) Uani d . 1 . . C
C8 .0969(8) .7050(10) .4313(6) .077(2) Uani d . 1 . . C
C9 .1640(10) .8490(10) .4694(7) .107(4) Uani d . 1 . . C
C10 .5050(6) .7973(6) -.0719(5) .0480(10) Uani d . 1 . . C
C11 .7372(5) .8396(6) -.1447(5) .0420(10) Uani d . 1 . . C
C12 .7452(7) .7291(6) -.2378(6) .056(2) Uani d . 1 . . C
C13 .8931(8) .6965(8) -.2398(7) .067(2) Uani d . 1 . . C
C14 .9985(7) .8210(8) -.2514(6) .064(2) Uani d . 1 . . C
C15 .9891(6) .9292(7) -.1576(6) .061(2) Uani d . 1 . . C
C16 .8413(7) .9647(6) -.1588(6) .0550(10) Uani d . 1 . . C
C17 .5429(7) .9666(7) -.2039(6) .061(2) Uani d . 1 . . C
C18 .4910(10) .9120(10) -.3226(8) .107(3) Uani d . 1 . . C
H2a -.1598 .6821 .2322 .054 Uiso calc R 1 . . H
H3a -.1623 .4678 .2808 .076 Uiso calc R 1 . . H
H3b -.1608 .5180 .4100 .076 Uiso calc R 1 . . H
H4a -.3844 .5173 .2483 .099 Uiso calc R 1 . . H
H4b -.3876 .4246 .3465 .099 Uiso calc R 1 . . H
H5a -.5054 .6040 .3930 .091 Uiso calc R 1 . . H
H5b -.3780 .6073 .4809 .091 Uiso calc R 1 . . H
H6a -.3785 .8197 .4254 .088 Uiso calc R 1 . . H
H6b -.3755 .7638 .2979 .088 Uiso calc R 1 . . H
H7a -.1500 .8666 .3644 .076 Uiso calc R 1 . . H
H7b -.1525 .7762 .4645 .076 Uiso calc R 1 . . H
H8a .1688 .6494 .4305 .093 Uiso calc R 1 . . H
H8b .0309 .6749 .4855 .093 Uiso calc R 1 . . H
H9a .2095 .8544 .5436 .160 Uiso calc R 1 . . H
H9b .0925 .9050 .4718 .160 Uiso calc R 1 . . H
H9c .2305 .8794 .4170 .160 Uiso calc R 1 . . H
H11a .7649 .8079 -.0730 .050 Uiso calc R 1 . . H
H12a .7179 .7567 -.3104 .068 Uiso calc R 1 . . H
H12b .6806 .6497 -.2254 .068 Uiso calc R 1 . . H
H13a .9165 .6596 -.1704 .080 Uiso calc R 1 . . H
H13b .8975 .6297 -.3030 .080 Uiso calc R 1 . . H
H14a 1.0920 .7989 -.2485 .077 Uiso calc R 1 . . H
H14b .9807 .8530 -.3241 .077 Uiso calc R 1 . . H
H15a 1.0560 1.0082 -.1671 .073 Uiso calc R 1 . . H
H15b 1.0125 .8992 -.0851 .073 Uiso calc R 1 . . H
H16a .8363 1.0336 -.0974 .066 Uiso calc R 1 . . H
H16b .8190 .9987 -.2298 .066 Uiso calc R 1 . . H
H17a .6194 1.0398 -.2063 .073 Uiso calc R 1 . . H
H17b .4684 1.0023 -.1663 .073 Uiso calc R 1 . . H
H18a .4612 .9816 -.3620 .160 Uiso calc R 1 . . H
H18b .4137 .8407 -.3211 .160 Uiso calc R 1 . . H
H18c .5648 .8783 -.3611 .160 Uiso calc R 1 . . H

loop_
_atom_site_aniso_label
_atom_site_aniso_U_11
_atom_site_aniso_U_22
_atom_site_aniso_U_33
_atom_site_aniso_U_12
_atom_site_aniso_U_13
_atom_site_aniso_U_23
Pb1 .04590(10) .0562(2) .0867(2) .00160(10) .02340(10) -.01270(10)
S1 .0356(7) .0770(10) .0740(10) .0031(7) .0074(7) .0165(9)
S2 .0407(7) .0666(9) .0471(8) .0019(6) .0098(6) -.0058(7)
S3 .0411(8) .0900(10) .0760(10) .0244(8) .0148(8) .0120(10)
S4 .0452(8) .0690(10) .0700(10) .0149(7) .0187(7) .0269(8)
N1 .040(2) .060(3) .042(3) .000(2) .004(2) .015(2)
N2 .039(2) .047(3) .053(3) .011(2) .005(2) .007(2)
C1 .039(3) .038(3) .063(4) .000(2) .011(3) .005(2)
C2 .041(3) .054(3) .040(3) .008(2) .013(2) .006(2)
C3 .051(4) .050(3) .090(5) .006(3) .010(3) .012(3)
C4 .055(4) .074(5) .111(7) -.009(4) .016(4) .005(5)
C5 .046(4) .104(6) .081(5) .010(4) .016(3) .024(5)
C6 .074(5) .088(5) .068(4) .040(4) .025(4) .012(4)
C7 .071(4) .061(4) .059(4) .012(3) .018(3) .001(3)
C8 .053(4) .126(7) .054(4) .004(4) .009(3) .028(4)
C9 .089(6) .149(9) .056(5) -.043(6) -.002(4) -.012(5)
C10 .037(3) .057(3) .050(3) .014(2) .009(2) -.001(3)
C11 .033(2) .050(3) .042(3) .005(2) .005(2) .007(2)
C12 .051(3) .049(3) .064(4) .003(3) .004(3) -.009(3)
C13 .057(4) .066(4) .079(5) .019(3) .015(3) -.007(4)
C14 .052(4) .092(5) .056(4) .022(4) .020(3) .016(4)
C15 .039(3) .074(4) .068(4) .001(3) .011(3) .010(3)
C16 .054(3) .047(3) .062(4) .001(3) .009(3) .001(3)
C17 .051(4) .056(4) .077(5) .012(3) .001(3) .016(3)
C18 .132(9) .106(7) .088(7) .037(7) -.026(6) .028(6)

loop_
_atom_type_symbol
_atom_type_description
_atom_type_scat_dispersion_real
_atom_type_scat_dispersion_imag
_atom_type_scat_source
C C .0033 .0016 'International Tables Vol C Tables 4.2.6.8 and 6.1.1.4'
H H .0000 .0000 'International Tables Vol C Tables 4.2.6.8 and 6.1.1.4'
N N .0061 .0033 'International Tables Vol C Tables 4.2.6.8 and 6.1.1.4'
S S .1246 .1234 'International Tables Vol C Tables 4.2.6.8 and 6.1.1.4'
Pb Pb -3.3944 10.1111 'International Tables Vol C Tables 4.2.6.8 and 6.1.1.4'

loop_
_geom_angle_atom_site_label_1
_geom_angle_atom_site_label_2
_geom_angle_atom_site_label_3
_geom_angle_site_symmetry_1
_geom_angle_site_symmetry_3
_geom_angle
_geom_angle_publ_flag
S1 Pb1 S2 . . 64.00(10) yes
S1 Pb1 S2 . 2_565 117.30(10) yes
S1 Pb1 S3 . . 98.90(10) yes
S1 Pb1 S4 . . 90.00(10) yes
S1 Pb1 S4 . 2_665 111.40(10) yes
S2 Pb1 S2 . 2_565 70.40(10) yes
S2 Pb1 S3 . . 89.90(10) yes
S2 Pb1 S4 . . 140.90(10) yes
S2 Pb1 S4 . 2_665 141.60(10) yes
S2 Pb1 S3 2_565 . 122.10(10) yes
S2 Pb1 S4 2_565 . 148.00(10) yes
S2 Pb1 S4 2_565 2_665 80.80(10) yes
S3 Pb1 S4 . . 64.60(10) yes
S3 Pb1 S4 . 2_665 127.50(10) yes
S4 Pb1 S4 . 2_665 73.30(10) yes
C1 S1 Pb1 . . 90.0(2) no
C1 S2 Pb1 . . 84.6(2) no
C10 S3 Pb1 . . 88.9(2) no
C10 S4 Pb1 . . 84.9(2) no
C1 N1 C2 . . 121.4(5) no
C1 N1 C8 . . 120.4(5) no
C2 N1 C8 . . 117.9(5) no
C10 N2 C17 . . 120.6(5) no
C10 N2 C11 . . 120.3(4) no
C17 N2 C11 . . 119.0(5) no
N1 C1 S2 . . 121.4(4) no
N1 C1 S1 . . 119.4(5) no
S2 C1 S1 . . 119.2(3) no
N1 C2 C3 . . 111.3(5) no
N1 C2 C7 . . 112.7(5) no
C3 C2 C7 . . 111.2(5) no
C4 C3 C2 . . 112.0(6) no
C5 C4 C3 . . 111.2(7) no
C6 C5 C4 . . 109.9(6) no
C5 C6 C7 . . 112.3(6) no
C2 C7 C6 . . 109.6(6) no
N1 C8 C9 . . 112.5(7) no
N2 C10 S4 . . 122.4(4) no
N2 C10 S3 . . 119.5(4) no
S4 C10 S3 . . 118.0(3) no
N2 C11 C12 . . 111.2(5) no
N2 C11 C16 . . 113.1(5) no
C12 C11 C16 . . 111.1(5) no
C11 C12 C13 . . 110.7(5) no
C14 C13 C12 . . 110.9(6) no
C15 C14 C13 . . 110.7(5) no
C14 C15 C16 . . 110.7(6) no
C11 C16 C15 . . 109.0(5) no
N2 C17 C18 . . 113.3(6) no
N1 C2 H2a . . 107.1 no
C3 C2 H2a . . 107.1 no
C7 C2 H2a . . 107.1 no
C4 C3 H3a . . 109.2 no
C2 C3 H3a . . 109.2 no
C4 C3 H3b . . 109.2 no
C2 C3 H3b . . 109.2 no
H3a C3 H3b . . 107.9 no
C5 C4 H4a . . 109.4 no
C3 C4 H4a . . 109.4 no
C5 C4 H4b . . 109.4 no
C3 C4 H4b . . 109.4 no
H4a C4 H4b . . 108.0 no
C6 C5 H5a . . 109.7 no
C4 C5 H5a . . 109.7 no
C6 C5 H5b . . 109.7 no
C4 C5 H5b . . 109.7 no
H5a C5 H5b . . 108.2 no
C5 C6 H6a . . 109.2 no
C7 C6 H6a . . 109.2 no
C5 C6 H6b . . 109.2 no
C7 C6 H6b . . 109.2 no
H6a C6 H6b . . 107.9 no
C2 C7 H7a . . 109.7 no
C6 C7 H7a . . 109.7 no
C2 C7 H7b . . 109.7 no
C6 C7 H7b . . 109.7 no
H7a C7 H7b . . 108.2 no
N1 C8 H8a . . 109.1 no
C9 C8 H8a . . 109.1 no
N1 C8 H8b . . 109.1 no
C9 C8 H8b . . 109.1 no
H8a C8 H8b . . 107.8 no
C8 C9 H9a . . 109.5 no
C8 C9 H9b . . 109.5 no
H9a C9 H9b . . 109.5 no
C8 C9 H9c . . 109.5 no
H9a C9 H9c . . 109.5 no
H9b C9 H9c . . 109.5 no
N2 C11 H11a . . 107.0 no
C12 C11 H11a . . 107.0 no
C16 C11 H11a . . 107.0 no
C11 C12 H12a . . 109.5 no
C13 C12 H12a . . 109.5 no
C11 C12 H12b . . 109.5 no
C13 C12 H12b . . 109.5 no
H12a C12 H12b . . 108.1 no
C14 C13 H13a . . 109.5 no
C12 C13 H13a . . 109.5 no
C14 C13 H13b . . 109.5 no
C12 C13 H13b . . 109.5 no
H13a C13 H13b . . 108.0 no
C15 C14 H14a . . 109.5 no
C13 C14 H14a . . 109.5 no
C15 C14 H14b . . 109.5 no
C13 C14 H14b . . 109.5 no
H14a C14 H14b . . 108.1 no
C14 C15 H15a . . 109.5 no
C16 C15 H15a . . 109.5 no
C14 C15 H15b . . 109.5 no
C16 C15 H15b . . 109.5 no
H15a C15 H15b . . 108.1 no
C11 C16 H16a . . 109.9 no
C15 C16 H16a . . 109.9 no
C11 C16 H16b . . 109.9 no
C15 C16 H16b . . 109.9 no
H16a C16 H16b . . 108.3 no
N2 C17 H17a . . 108.9 no
C18 C17 H17a . . 108.9 no
N2 C17 H17b . . 108.9 no
C18 C17 H17b . . 108.9 no
H17a C17 H17b . . 107.7 no
C17 C18 H18a . . 109.5 no
C17 C18 H18b . . 109.5 no
H18a C18 H18b . . 109.5 no
C17 C18 H18c . . 109.5 no
H18a C18 H18c . . 109.5 no
H18b C18 H18c . . 109.5 no

loop_
_geom_bond_atom_site_label_1
_geom_bond_atom_site_label_2
_geom_bond_site_symmetry_2
_geom_bond_distance
_geom_bond_publ_flag
Pb1 S1 . 2.710(2) yes
Pb1 S2 . 2.883(2) yes
Pb1 S2 2_565 3.508(2) yes
Pb1 S3 . 2.700(2) yes
Pb1 S4 . 2.841(2) yes
Pb1 S4 2_665 3.457(2) yes
S1 C1 . 1.726(6) no
S2 C1 . 1.712(6) no
S3 C10 . 1.740(6) no
S4 C10 . 1.714(6) no
N1 C1 . 1.353(7) no
N1 C2 . 1.472(7) no
N1 C8 . 1.473(9) no
N2 C10 . 1.329(7) no
N2 C17 . 1.478(8) no
N2 C11 . 1.492(7) no
C2 C3 . 1.517(8) no
C2 C7 . 1.520(8) no
C3 C4 . 1.510(10) no
C4 C5 . 1.500(10) no
C5 C6 . 1.500(10) no
C6 C7 . 1.520(10) no
C8 C9 . 1.520(10) no
C11 C12 . 1.513(8) no
C11 C16 . 1.524(8) no
C12 C13 . 1.527(9) no
C13 C14 . 1.520(10) no
C14 C15 . 1.510(10) no
C15 C16 . 1.535(9) no
C17 C18 . 1.500(10) no
C2 H2a . .9800 no
C3 H3a . .9700 no
C3 H3b . .9700 no
C4 H4a . .9700 no
C4 H4b . .9700 no
C5 H5a . .9700 no
C5 H5b . .9700 no
C6 H6a . .9700 no
C6 H6b . .9700 no
C7 H7a . .9700 no
C7 H7b . .9700 no
C8 H8a . .9700 no
C8 H8b . .9700 no
C9 H9a . .9600 no
C9 H9b . .9600 no
C9 H9c . .9600 no
C11 H11a . .9800 no
C12 H12a . .9700 no
C12 H12b . .9700 no
C13 H13a . .9700 no
C13 H13b . .9700 no
C14 H14a . .9700 no
C14 H14b . .9700 no
C15 H15a . .9700 no
C15 H15b . .9700 no
C16 H16a . .9700 no
C16 H16b . .9700 no
C17 H17a . .9700 no
C17 H17b . .9700 no
C18 H18a . .9600 no
C18 H18b . .9600 no
C18 H18c . .9600 no

loop_
_geom_torsion_atom_site_label_1
_geom_torsion_atom_site_label_2
_geom_torsion_atom_site_label_3
_geom_torsion_atom_site_label_4
_geom_torsion_site_symmetry_1
_geom_torsion
_geom_torsion_publ_flag
S3 Pb1 S1 C1 . 94.1(2) no
S4 Pb1 S1 C1 . 158.4(2) no
S2 Pb1 S1 C1 . 8.7(2) no
S4 Pb1 S1 C1 2_665 -129.6(2) no
S2 Pb1 S1 C1 2_565 -39.1(2) no
S3 Pb1 S2 C1 . -108.7(2) no
S1 Pb1 S2 C1 . -8.8(2) no
S4 Pb1 S2 C1 . -61.8(2) no
S4 Pb1 S2 C1 2_665 83.3(2) no
S2 Pb1 S2 C1 2_565 126.9(2) no
S1 Pb1 S3 C10 . 96.7(2) no
S4 Pb1 S3 C10 . 11.0(2) no
S2 Pb1 S3 C10 . 160.3(2) no
S4 Pb1 S3 C10 2_665 -29.0(2) no
S2 Pb1 S3 C10 2_565 -133.1(2) no
S3 Pb1 S4 C10 . -11.2(2) no
S1 Pb1 S4 C10 . -111.0(2) no
S2 Pb1 S4 C10 . -65.1(2) no
S4 Pb1 S4 C10 2_665 136.7(2) no
S2 Pb1 S4 C10 2_565 99.2(2) no
C2 N1 C1 S2 . 7.3(8) no
C8 N1 C1 S2 . -179.7(5) no
C2 N1 C1 S1 . -173.0(4) no
C8 N1 C1 S1 . -.1(8) no
Pb1 S2 C1 N1 . -166.1(5) no
Pb1 S2 C1 S1 . 14.3(3) no
Pb1 S1 C1 N1 . 165.2(5) no
Pb1 S1 C1 S2 . -15.1(3) no
C1 N1 C2 C3 . 98.6(7) no
C8 N1 C2 C3 . -74.5(8) no
C1 N1 C2 C7 . -135.6(6) no
C8 N1 C2 C7 . 51.3(8) no
N1 C2 C3 C4 . -179.3(6) no
C7 C2 C3 C4 . 54.2(9) no
C2 C3 C4 C5 . -56.0(10) no
C3 C4 C5 C6 . 57.0(10) no
C4 C5 C6 C7 . -58.3(9) no
N1 C2 C7 C6 . -179.6(5) no
C3 C2 C7 C6 . -53.8(7) no
C5 C6 C7 C2 . 56.8(8) no
C1 N1 C8 C9 . 82.7(9) no
C2 N1 C8 C9 . -104.1(7) no
C17 N2 C10 S4 . -175.5(5) no
C11 N2 C10 S4 . 6.2(8) no
C17 N2 C10 S3 . 4.3(8) no
C11 N2 C10 S3 . -174.0(4) no
Pb1 S4 C10 N2 . -162.3(5) no
Pb1 S4 C10 S3 . 17.9(3) no
Pb1 S3 C10 N2 . 161.4(5) no
Pb1 S3 C10 S4 . -18.8(3) no
C10 N2 C11 C12 . 88.0(7) no
C17 N2 C11 C12 . -90.4(6) no
C10 N2 C11 C16 . -146.2(5) no
C17 N2 C11 C16 . 35.4(7) no
N2 C11 C12 C13 . -176.1(5) no
C16 C11 C12 C13 . 57.0(7) no
C11 C12 C13 C14 . -55.4(8) no
C12 C13 C14 C15 . 56.2(8) no
C13 C14 C15 C16 . -58.2(8) no
N2 C11 C16 C15 . 176.0(5) no
C12 C11 C16 C15 . -58.1(7) no
C14 C15 C16 C11 . 58.7(7) no
C10 N2 C17 C18 . -93.5(9) no
C11 N2 C17 C18 . 84.8(8) no
